data_4027958
loop_
_publ_author_name
'Catherine Gomez'
'Maxime Gicquel'
'Jean-Christophe Carry'
'Laurent Schio'
'Pascal Retailleau'
'Arnaud Voituriez'
'Angela Marinetti'

_publ_contact_author_address
;Centre de Recherche de Gif
Institut de Chimie des Substances Naturelles
UPR2301-CNRS
1 avenue de la Terrasse
91198 Gif sur Yvette
France
;
_publ_contact_author_email angela.marinetti@icsn.cnrs-gif.fr
_publ_contact_author_fax +33169077247
_publ_contact_author_name
;
'MARINETTI, Angela'
;
_publ_contact_author_phone +33169823036
_publ_section_title
;
 Phosphine-Catalyzed Synthesis of 3,3-Spirocyclopenteneoxindoles from
 \g-Substituted Allenoates: Systematic Studies and Targeted Applications
;
_journal_name_full 'Journal of Organic Chemistry'
_journal_page_first 1488
_journal_page_last 1496
_journal_paper_doi 10.1021/jo302460d
_journal_volume 78
_journal_year 2013
_chemical_formula_moiety 'C28 H28 Cl2 F N O4'
_chemical_formula_sum 'C28 H28 Cl2 F N O4'
_chemical_formula_weight 532.41
_chemical_name_systematic
; 
Ethyl 1'-acetyl-6'-chloro-2-(3-chloro-2-fluorophenyl)-5-neopentyl-2'
-oxospiro[cyclopent[3]ene-1,3'-indoline]-3-carboxylate 
;
_space_group_IT_number 14
_symmetry_cell_setting monoclinic
_symmetry_space_group_name_Hall '-P 2ybc'
_symmetry_space_group_name_H-M 'P 1 21/c 1'
_atom_sites_solution_hydrogens difmap
_atom_sites_solution_primary direct
_atom_sites_solution_secondary difmap
_audit_creation_method SHELXL-97
_cell_angle_alpha 90.00
_cell_angle_beta 101.111(7)
_cell_angle_gamma 90.00
_cell_formula_units_Z 4
_cell_length_a 12.8738(9)
_cell_length_b 23.8897(4)
_cell_length_c 8.92170(10)
_cell_measurement_reflns_used 16993
_cell_measurement_temperature 193(2)
_cell_measurement_theta_max 68.2
_cell_measurement_theta_min 3.5
_cell_volume 2692.4(2)
_computing_cell_refinement 'CrystalClear-SM Expert 2.0 r4 (Rigaku, 2009)'
_computing_data_collection 'CrystalClear-SM Expert 2.0 r4 (Rigaku, 2009)'
_computing_data_reduction 'CrystalClear-SM Expert 2.0 r4 (Rigaku, 2009)'
_computing_molecular_graphics 'PLATON (Spek, 2003)'
_computing_publication_material 'SHELXL97 (Sheldrick, 2008)'
_computing_structure_refinement 'SHELXL97 (Sheldrick, 2008); CRYSTALBUILDER (Welter, 2006)'
_computing_structure_solution 'SHELXS97 (Sheldrick, 2008)'
_diffrn_ambient_temperature 193(2)
_diffrn_detector_type 'RAPID II large area curved imaging plate detector '
_diffrn_measured_fraction_theta_full 0.983
_diffrn_measured_fraction_theta_max 0.983
_diffrn_measurement_device_type 'Rigaku rapid II RAXIS conversion'
_diffrn_measurement_method 'profile data from \w-scans'
_diffrn_radiation_monochromator graphite
_diffrn_radiation_source 'fine-focus sealed tube'
_diffrn_radiation_type CuK\a
_diffrn_radiation_wavelength 1.54187
_diffrn_reflns_av_R_equivalents 0.0396
_diffrn_reflns_av_sigmaI/netI 0.0339
_diffrn_reflns_limit_h_max 12
_diffrn_reflns_limit_h_min -15
_diffrn_reflns_limit_k_max 27
_diffrn_reflns_limit_k_min -20
_diffrn_reflns_limit_l_max 10
_diffrn_reflns_limit_l_min -10
_diffrn_reflns_number 20747
_diffrn_reflns_theta_full 68.23
_diffrn_reflns_theta_max 68.23
_diffrn_reflns_theta_min 3.50
_exptl_absorpt_coefficient_mu 2.511
_exptl_absorpt_correction_T_max 0.390
_exptl_absorpt_correction_T_min 0.292
_exptl_absorpt_correction_type multi-scan
_exptl_absorpt_process_details
;
    Higashi, T. (1995). Program for Absorption Correction.
    Rigaku Corporation, Tokyo, Japan.
;
_exptl_crystal_colour colourless
_exptl_crystal_density_diffrn 1.313
_exptl_crystal_description block
_exptl_crystal_F_000 1112
_exptl_crystal_size_max 0.44
_exptl_crystal_size_mid 0.38
_exptl_crystal_size_min 0.30
_refine_diff_density_max 0.296
_refine_diff_density_min -0.542
_refine_diff_density_rms 0.063
_refine_ls_extinction_method none
_refine_ls_goodness_of_fit_ref 1.144
_refine_ls_hydrogen_treatment constr
_refine_ls_matrix_type full
_refine_ls_number_parameters 330
_refine_ls_number_reflns 4843
_refine_ls_number_restraints 0
_refine_ls_restrained_S_all 1.144
_refine_ls_R_factor_all 0.0676
_refine_ls_R_factor_gt 0.0521
_refine_ls_shift/su_max 0.000
_refine_ls_shift/su_mean 0.000
_refine_ls_structure_factor_coef Fsqd
_refine_ls_weighting_details 'calc w=1/[\s^2^(Fo^2^)+(0.0672P)^2^+1.7874P] where P=(Fo^2^+2Fc^2^)/3'
_refine_ls_weighting_scheme calc
_refine_ls_wR_factor_gt 0.1327
_refine_ls_wR_factor_ref 0.1646
_reflns_number_gt 3773
_reflns_number_total 4847
_reflns_threshold_expression >2sigma(I)
_cod_data_source_file jo302460d_si_002_4.cif
_cod_data_source_block compound_13_ccdc_890165
_cod_original_sg_symbol_H-M 'P 21/c'
_cod_database_code 4027958

loop_
_symmetry_equiv_pos_as_xyz
'x, y, z'
'-x, y+1/2, -z+1/2'
'-x, -y, -z'
'x, -y-1/2, z-1/2'

loop_
_atom_site_label
_atom_site_type_symbol
_atom_site_fract_x
_atom_site_fract_y
_atom_site_fract_z
_atom_site_U_iso_or_equiv
_atom_site_adp_type
_atom_site_occupancy
_atom_site_symmetry_multiplicity
_atom_site_calc_flag
_atom_site_refinement_flags
Cl1 Cl 0.34068(6) 0.03090(4) 0.36665(10) 0.0680(3) Uani 1 1 d .
Cl1' Cl 0.75675(9) -0.10534(4) 0.10436(14) 0.0899(4) Uani 1 1 d .
F1 F 0.49547(13) 0.08940(8) 0.23046(18) 0.0576(5) Uani 1 1 d .
O1' O 0.85297(15) 0.13791(8) 0.6320(2) 0.0499(5) Uani 1 1 d .
O1 O 0.67011(16) 0.30701(9) 0.4802(2) 0.0557(5) Uani 1 1 d .
O2 O 0.53777(16) 0.24554(9) 0.4176(3) 0.0663(6) Uani 1 1 d .
O2' O 0.93147(18) -0.02984(10) 0.6205(3) 0.0656(6) Uani 1 1 d .
N1' N 0.84941(16) 0.04974(9) 0.5211(2) 0.0393(5) Uani 1 1 d .
C1 C 0.77662(19) 0.12564(11) 0.3599(3) 0.0390(6) Uani 1 1 d .
C2 C 0.6688(2) 0.15594(11) 0.3575(3) 0.0400(6) Uani 1 1 d .
H2 H 0.6293 0.1551 0.2494 0.048 Uiso 1 1 calc R
C3 C 0.7046(2) 0.21604(11) 0.3913(3) 0.0411(6) Uani 1 1 d .
C4 C 0.7999(2) 0.22405(11) 0.3586(3) 0.0419(6) Uani 1 1 d .
H4 H 0.8353 0.2591 0.3684 0.050 Uiso 1 1 calc R
C5 C 0.8456(2) 0.17155(11) 0.3043(3) 0.0412(6) Uani 1 1 d .
H5 H 0.8283 0.1717 0.1901 0.049 Uiso 1 1 calc R
C6 C 0.9651(2) 0.16127(12) 0.3523(3) 0.0450(6) Uani 1 1 d .
H6A H 0.9765 0.1205 0.3677 0.054 Uiso 1 1 calc R
H6B H 0.9897 0.1796 0.4523 0.054 Uiso 1 1 calc R
C7 C 1.0357(2) 0.18159(13) 0.2425(3) 0.0505(7) Uani 1 1 d .
C8 C 1.0258(3) 0.24422(15) 0.2175(4) 0.0689(9) Uani 1 1 d .
H8A H 1.0436 0.2635 0.3162 0.103 Uiso 1 1 calc R
H8B H 0.9530 0.2534 0.1685 0.103 Uiso 1 1 calc R
H8C H 1.0744 0.2563 0.1518 0.103 Uiso 1 1 calc R
C9 C 1.0080(3) 0.15038(17) 0.0916(4) 0.0711(10) Uani 1 1 d .
H9A H 0.9357 0.1600 0.0410 0.107 Uiso 1 1 calc R
H9B H 1.0128 0.1100 0.1106 0.107 Uiso 1 1 calc R
H9C H 1.0575 0.1611 0.0258 0.107 Uiso 1 1 calc R
C10 C 1.1504(2) 0.16715(17) 0.3174(5) 0.0720(10) Uani 1 1 d .
H10A H 1.1690 0.1864 0.4159 0.108 Uiso 1 1 calc R
H10B H 1.1983 0.1793 0.2506 0.108 Uiso 1 1 calc R
H10C H 1.1569 0.1266 0.3333 0.108 Uiso 1 1 calc R
C11 C 0.5979(2) 0.12875(11) 0.4540(3) 0.0399(6) Uani 1 1 d .
C12 C 0.5133(2) 0.09588(12) 0.3837(3) 0.0450(6) Uani 1 1 d .
C13 C 0.4449(2) 0.07018(13) 0.4645(3) 0.0500(7) Uani 1 1 d .
C14 C 0.4609(2) 0.07613(14) 0.6209(3) 0.0557(8) Uani 1 1 d .
H14 H 0.4152 0.0582 0.6778 0.067 Uiso 1 1 calc R
C15 C 0.5448(2) 0.10857(14) 0.6938(3) 0.0561(8) Uani 1 1 d .
H15 H 0.5566 0.1128 0.8017 0.067 Uiso 1 1 calc R
C16 C 0.6112(2) 0.13484(13) 0.6119(3) 0.0486(7) Uani 1 1 d .
H16 H 0.6672 0.1576 0.6642 0.058 Uiso 1 1 calc R
C17 C 0.6382(2) 0.26110(13) 0.4348(3) 0.0477(7) Uani 1 1 d .
C18 C 0.4646(3) 0.28441(16) 0.4703(6) 0.0845(13) Uani 1 1 d .
H18A H 0.5012 0.3040 0.5634 0.101 Uiso 1 1 calc R
H18B H 0.4401 0.3128 0.3905 0.101 Uiso 1 1 calc R
C19 C 0.3780(4) 0.2547(2) 0.5024(8) 0.123(2) Uani 1 1 d .
H19A H 0.3374 0.2389 0.4076 0.184 Uiso 1 1 calc R
H19B H 0.3327 0.2800 0.5478 0.184 Uiso 1 1 calc R
H19C H 0.4031 0.2244 0.5742 0.184 Uiso 1 1 calc R
C2' C 0.82951(19) 0.10782(11) 0.5222(3) 0.0390(6) Uani 1 1 d .
C3' C 0.7686(2) 0.07129(12) 0.2749(3) 0.0431(6) Uani 1 1 d .
C4' C 0.7240(2) 0.06031(13) 0.1240(3) 0.0523(7) Uani 1 1 d .
H4' H 0.6959 0.0898 0.0570 0.063 Uiso 1 1 calc R
C5' C 0.7211(3) 0.00469(15) 0.0713(4) 0.0595(8) Uani 1 1 d .
H5' H 0.6904 -0.0038 -0.0317 0.071 Uiso 1 1 calc R
C6' C 0.7631(2) -0.03724(14) 0.1704(4) 0.0591(8) Uani 1 1 d .
C7' C 0.8095(2) -0.02761(11) 0.3218(4) 0.0485(7) Uani 1 1 d .
H7' H 0.8384 -0.0572 0.3880 0.058 Uiso 1 1 calc R
C8' C 0.8113(2) 0.02787(12) 0.3717(3) 0.0435(6) Uani 1 1 d .
C9' C 0.9067(2) 0.01781(14) 0.6426(3) 0.0521(7) Uani 1 1 d .
C10' C 0.9344(3) 0.04500(16) 0.7956(4) 0.0764(11) Uani 1 1 d .
H10D H 0.8698 0.0589 0.8258 0.115 Uiso 1 1 calc R
H10E H 0.9827 0.0764 0.7906 0.115 Uiso 1 1 calc R
H10F H 0.9689 0.0176 0.8708 0.115 Uiso 1 1 calc R

loop_
_atom_site_aniso_label
_atom_site_aniso_U_11
_atom_site_aniso_U_22
_atom_site_aniso_U_33
_atom_site_aniso_U_23
_atom_site_aniso_U_13
_atom_site_aniso_U_12
Cl1 0.0486(4) 0.0831(6) 0.0739(5) -0.0135(4) 0.0158(4) -0.0209(4)
Cl1' 0.1010(7) 0.0608(6) 0.1154(8) -0.0422(6) 0.0391(6) -0.0160(5)
F1 0.0531(9) 0.0743(12) 0.0438(9) -0.0084(8) 0.0058(7) -0.0145(8)
O1' 0.0547(11) 0.0501(12) 0.0418(10) -0.0049(9) 0.0020(8) 0.0014(9)
O1 0.0543(11) 0.0520(13) 0.0581(12) -0.0092(10) 0.0042(9) 0.0032(10)
O2 0.0441(11) 0.0499(13) 0.1067(18) -0.0051(12) 0.0195(11) 0.0044(9)
O2' 0.0588(13) 0.0506(14) 0.0848(16) 0.0137(11) 0.0074(11) 0.0125(10)
N1' 0.0398(11) 0.0331(12) 0.0454(12) 0.0010(9) 0.0092(9) 0.0011(9)
C1 0.0399(13) 0.0367(15) 0.0396(13) -0.0026(11) 0.0060(10) 0.0038(11)
C2 0.0396(13) 0.0382(14) 0.0405(13) 0.0007(11) 0.0035(10) -0.0001(11)
C3 0.0431(14) 0.0371(15) 0.0416(14) 0.0006(11) 0.0043(11) 0.0045(11)
C4 0.0461(14) 0.0300(14) 0.0471(14) 0.0016(11) 0.0028(11) -0.0010(11)
C5 0.0426(14) 0.0409(15) 0.0396(13) 0.0024(11) 0.0068(10) 0.0014(11)
C6 0.0431(14) 0.0491(17) 0.0428(14) 0.0026(12) 0.0087(11) 0.0013(12)
C7 0.0480(15) 0.0496(18) 0.0564(17) 0.0058(14) 0.0168(13) 0.0023(13)
C8 0.076(2) 0.057(2) 0.081(2) 0.0145(18) 0.0330(18) -0.0017(17)
C9 0.080(2) 0.080(3) 0.060(2) -0.0031(18) 0.0300(17) 0.0124(19)
C10 0.0467(17) 0.081(3) 0.092(3) 0.020(2) 0.0232(17) 0.0040(17)
C11 0.0417(13) 0.0320(14) 0.0457(14) -0.0016(11) 0.0077(11) 0.0038(10)
C12 0.0409(14) 0.0518(17) 0.0418(14) -0.0053(12) 0.0064(11) 0.0000(12)
C13 0.0393(14) 0.0532(18) 0.0586(17) -0.0072(14) 0.0117(12) -0.0047(12)
C14 0.0538(17) 0.063(2) 0.0548(17) 0.0002(15) 0.0220(14) 0.0007(15)
C15 0.0577(17) 0.067(2) 0.0451(15) -0.0049(14) 0.0141(13) 0.0028(15)
C16 0.0456(15) 0.0545(18) 0.0454(15) -0.0068(13) 0.0078(12) -0.0010(13)
C17 0.0451(15) 0.0521(18) 0.0436(14) 0.0024(13) 0.0028(11) 0.0004(13)
C18 0.060(2) 0.056(2) 0.146(4) -0.005(2) 0.042(2) 0.0121(17)
C19 0.097(3) 0.100(4) 0.197(6) 0.021(4) 0.089(4) 0.015(3)
C2' 0.0382(13) 0.0372(14) 0.0421(14) 0.0014(11) 0.0092(10) -0.0015(10)
C3' 0.0390(13) 0.0485(17) 0.0428(14) -0.0044(12) 0.0102(11) 0.0000(11)
C4' 0.0579(17) 0.0523(18) 0.0451(15) -0.0092(13) 0.0059(13) -0.0011(14)
C5' 0.0654(19) 0.059(2) 0.0565(18) -0.0223(16) 0.0179(15) -0.0133(16)
C6' 0.0547(17) 0.057(2) 0.071(2) -0.0173(17) 0.0278(15) -0.0104(15)
C7' 0.0508(15) 0.0269(14) 0.0716(19) -0.0070(12) 0.0217(14) -0.0023(11)
C8' 0.0350(13) 0.0486(17) 0.0495(15) -0.0041(12) 0.0144(11) -0.0051(11)
C9' 0.0382(14) 0.062(2) 0.0564(17) 0.0137(15) 0.0101(12) 0.0043(13)
C10' 0.101(3) 0.069(2) 0.0518(19) 0.0136(17) -0.0028(18) 0.023(2)

loop_
_atom_type_symbol
_atom_type_description
_atom_type_scat_dispersion_real
_atom_type_scat_dispersion_imag
_atom_type_scat_source
C C 0.0181 0.0091 'International Tables Vol C Tables 4.2.6.8 and 6.1.1.4'
H H 0.0000 0.0000 'International Tables Vol C Tables 4.2.6.8 and 6.1.1.4'
Cl Cl 0.3639 0.7018 'International Tables Vol C Tables 4.2.6.8 and 6.1.1.4'
F F 0.0727 0.0534 'International Tables Vol C Tables 4.2.6.8 and 6.1.1.4'
N N 0.0311 0.0180 'International Tables Vol C Tables 4.2.6.8 and 6.1.1.4'
O O 0.0492 0.0322 'International Tables Vol C Tables 4.2.6.8 and 6.1.1.4'

loop_
_geom_angle_atom_site_label_1
_geom_angle_atom_site_label_2
_geom_angle_atom_site_label_3
_geom_angle
C17 O2 C18 117.3(3)
C2' N1' C9' 126.5(2)
C2' N1' C8' 109.7(2)
C9' N1' C8' 123.6(2)
C3' C1 C2' 102.2(2)
C3' C1 C5 116.0(2)
C2' C1 C5 108.7(2)
C3' C1 C2 114.9(2)
C2' C1 C2 111.9(2)
C5 C1 C2 103.3(2)
C11 C2 C3 119.0(2)
C11 C2 C1 115.1(2)
C3 C2 C1 101.5(2)
C11 C2 H2 106.8
C3 C2 H2 106.8
C1 C2 H2 106.8
C4 C3 C17 124.1(3)
C4 C3 C2 110.5(2)
C17 C3 C2 125.0(2)
C3 C4 C5 112.7(2)
C3 C4 H4 123.6
C5 C4 H4 123.6
C4 C5 C6 118.5(2)
C4 C5 C1 101.7(2)
C6 C5 C1 113.7(2)
C4 C5 H5 107.5
C6 C5 H5 107.5
C1 C5 H5 107.5
C5 C6 C7 117.1(2)
C5 C6 H6A 108.0
C7 C6 H6A 108.0
C5 C6 H6B 108.0
C7 C6 H6B 108.0
H6A C6 H6B 107.3
C8 C7 C9 110.8(3)
C8 C7 C10 109.4(3)
C9 C7 C10 108.5(3)
C8 C7 C6 111.2(3)
C9 C7 C6 110.0(3)
C10 C7 C6 106.7(2)
C7 C8 H8A 109.5
C7 C8 H8B 109.5
H8A C8 H8B 109.5
C7 C8 H8C 109.5
H8A C8 H8C 109.5
H8B C8 H8C 109.5
C7 C9 H9A 109.5
C7 C9 H9B 109.5
H9A C9 H9B 109.5
C7 C9 H9C 109.5
H9A C9 H9C 109.5
H9B C9 H9C 109.5
C7 C10 H10A 109.5
C7 C10 H10B 109.5
H10A C10 H10B 109.5
C7 C10 H10C 109.5
H10A C10 H10C 109.5
H10B C10 H10C 109.5
C12 C11 C16 116.6(2)
C12 C11 C2 119.4(2)
C16 C11 C2 124.0(2)
F1 C12 C13 118.4(2)
F1 C12 C11 119.1(2)
C13 C12 C11 122.5(3)
C14 C13 C12 119.7(3)
C14 C13 Cl1 121.2(2)
C12 C13 Cl1 119.1(2)
C13 C14 C15 119.0(3)
C13 C14 H14 120.5
C15 C14 H14 120.5
C16 C15 C14 120.8(3)
C16 C15 H15 119.6
C14 C15 H15 119.6
C15 C16 C11 121.4(3)
C15 C16 H16 119.3
C11 C16 H16 119.3
O1 C17 O2 123.5(3)
O1 C17 C3 124.9(3)
O2 C17 C3 111.6(3)
C19 C18 O2 109.4(3)
C19 C18 H18A 109.8
O2 C18 H18A 109.8
C19 C18 H18B 109.8
O2 C18 H18B 109.8
H18A C18 H18B 108.2
C18 C19 H19A 109.5
C18 C19 H19B 109.5
H19A C19 H19B 109.5
C18 C19 H19C 109.5
H19A C19 H19C 109.5
H19B C19 H19C 109.5
O1' C2' N1' 125.1(2)
O1' C2' C1 126.6(2)
N1' C2' C1 108.3(2)
C4' C3' C8' 120.2(3)
C4' C3' C1 129.3(3)
C8' C3' C1 110.6(2)
C3' C4' C5' 118.9(3)
C3' C4' H4' 120.5
C5' C4' H4' 120.5
C6' C5' C4' 119.4(3)
C6' C5' H5' 120.3
C4' C5' H5' 120.3
C5' C6' C7' 123.2(3)
C5' C6' Cl1' 118.6(3)
C7' C6' Cl1' 118.2(3)
C6' C7' C8' 116.5(3)
C6' C7' H7' 121.8
C8' C7' H7' 121.8
C3' C8' C7' 121.9(3)
C3' C8' N1' 109.3(2)
C7' C8' N1' 128.8(3)
O2' C9' N1' 119.9(3)
O2' C9' C10' 122.4(3)
N1' C9' C10' 117.7(3)
C9' C10' H10D 109.5
C9' C10' H10E 109.5
H10D C10' H10E 109.5
C9' C10' H10F 109.5
H10D C10' H10F 109.5
H10E C10' H10F 109.5

loop_
_geom_bond_atom_site_label_1
_geom_bond_atom_site_label_2
_geom_bond_distance
Cl1 C13 1.730(3)
Cl1' C6' 1.727(3)
F1 C12 1.351(3)
O1' C2' 1.205(3)
O1 C17 1.213(3)
O2 C17 1.326(3)
O2 C18 1.464(4)
O2' C9' 1.209(4)
N1' C2' 1.412(3)
N1' C9' 1.412(3)
N1' C8' 1.427(3)
C1 C3' 1.497(4)
C1 C2' 1.537(3)
C1 C5 1.552(4)
C1 C2 1.562(3)
C2 C11 1.516(4)
C2 C3 1.521(4)
C2 H2 1.0000
C3 C4 1.328(4)
C3 C17 1.472(4)
C4 C5 1.505(4)
C4 H4 0.9500
C5 C6 1.535(4)
C5 H5 1.0000
C6 C7 1.538(4)
C6 H6A 0.9900
C6 H6B 0.9900
C7 C8 1.515(4)
C7 C9 1.520(4)
C7 C10 1.537(4)
C8 H8A 0.9800
C8 H8B 0.9800
C8 H8C 0.9800
C9 H9A 0.9800
C9 H9B 0.9800
C9 H9C 0.9800
C10 H10A 0.9800
C10 H10B 0.9800
C10 H10C 0.9800
C11 C12 1.390(4)
C11 C16 1.393(4)
C12 C13 1.385(4)
C13 C14 1.377(4)
C14 C15 1.385(4)
C14 H14 0.9500
C15 C16 1.378(4)
C15 H15 0.9500
C16 H16 0.9500
C18 C19 1.397(5)
C18 H18A 0.9900
C18 H18B 0.9900
C19 H19A 0.9800
C19 H19B 0.9800
C19 H19C 0.9800
C3' C4' 1.383(4)
C3' C8' 1.393(4)
C4' C5' 1.407(4)
C4' H4' 0.9500
C5' C6' 1.376(5)
C5' H5' 0.9500
C6' C7' 1.386(4)
C7' C8' 1.397(4)
C7' H7' 0.9500
C9' C10' 1.491(5)
C10' H10D 0.9800
C10' H10E 0.9800
C10' H10F 0.9800

loop_
_geom_torsion_atom_site_label_1
_geom_torsion_atom_site_label_2
_geom_torsion_atom_site_label_3
_geom_torsion_atom_site_label_4
_geom_torsion
C3' C1 C2 C11 72.1(3)
C2' C1 C2 C11 -43.9(3)
C5 C1 C2 C11 -160.6(2)
C3' C1 C2 C3 -158.0(2)
C2' C1 C2 C3 86.1(2)
C5 C1 C2 C3 -30.6(2)
C11 C2 C3 C4 148.6(2)
C1 C2 C3 C4 21.1(3)
C11 C2 C3 C17 -38.9(4)
C1 C2 C3 C17 -166.3(2)
C17 C3 C4 C5 -174.8(2)
C2 C3 C4 C5 -2.2(3)
C3 C4 C5 C6 -143.2(2)
C3 C4 C5 C1 -17.8(3)
C3' C1 C5 C4 156.0(2)
C2' C1 C5 C4 -89.5(2)
C2 C1 C5 C4 29.4(2)
C3' C1 C5 C6 -75.5(3)
C2' C1 C5 C6 39.0(3)
C2 C1 C5 C6 157.9(2)
C4 C5 C6 C7 -93.0(3)
C1 C5 C6 C7 147.7(2)
C5 C6 C7 C8 59.9(4)
C5 C6 C7 C9 -63.2(3)
C5 C6 C7 C10 179.2(3)
C3 C2 C11 C12 138.0(3)
C1 C2 C11 C12 -101.2(3)
C3 C2 C11 C16 -41.4(4)
C1 C2 C11 C16 79.4(3)
C16 C11 C12 F1 178.8(2)
C2 C11 C12 F1 -0.7(4)
C16 C11 C12 C13 0.0(4)
C2 C11 C12 C13 -179.5(3)
F1 C12 C13 C14 -179.9(3)
C11 C12 C13 C14 -1.1(5)
F1 C12 C13 Cl1 0.3(4)
C11 C12 C13 Cl1 179.1(2)
C12 C13 C14 C15 0.9(5)
Cl1 C13 C14 C15 -179.2(2)
C13 C14 C15 C16 0.3(5)
C14 C15 C16 C11 -1.4(5)
C12 C11 C16 C15 1.2(4)
C2 C11 C16 C15 -179.3(3)
C18 O2 C17 O1 -6.0(5)
C18 O2 C17 C3 174.3(3)
C4 C3 C17 O1 -18.2(4)
C2 C3 C17 O1 170.2(3)
C4 C3 C17 O2 161.5(3)
C2 C3 C17 O2 -10.1(4)
C17 O2 C18 C19 -156.0(4)
C9' N1' C2' O1' -5.3(4)
C8' N1' C2' O1' -179.7(2)
C9' N1' C2' C1 173.0(2)
C8' N1' C2' C1 -1.4(3)
C3' C1 C2' O1' 179.5(3)
C5 C1 C2' O1' 56.3(3)
C2 C1 C2' O1' -57.1(3)
C3' C1 C2' N1' 1.2(3)
C5 C1 C2' N1' -122.0(2)
C2 C1 C2' N1' 124.6(2)
C2' C1 C3' C4' 177.4(3)
C5 C1 C3' C4' -64.5(4)
C2 C1 C3' C4' 56.1(4)
C2' C1 C3' C8' -0.6(3)
C5 C1 C3' C8' 117.5(2)
C2 C1 C3' C8' -122.0(2)
C8' C3' C4' C5' 1.1(4)
C1 C3' C4' C5' -176.7(3)
C3' C4' C5' C6' -0.5(4)
C4' C5' C6' C7' -0.3(5)
C4' C5' C6' Cl1' 179.0(2)
C5' C6' C7' C8' 0.4(4)
Cl1' C6' C7' C8' -178.8(2)
C4' C3' C8' C7' -1.0(4)
C1 C3' C8' C7' 177.2(2)
C4' C3' C8' N1' -178.5(2)
C1 C3' C8' N1' -0.3(3)
C6' C7' C8' C3' 0.2(4)
C6' C7' C8' N1' 177.2(2)
C2' N1' C8' C3' 1.1(3)
C9' N1' C8' C3' -173.6(2)
C2' N1' C8' C7' -176.2(3)
C9' N1' C8' C7' 9.2(4)
C2' N1' C9' O2' -169.2(3)
C8' N1' C9' O2' 4.5(4)
C2' N1' C9' C10' 10.8(4)
C8' N1' C9' C10' -175.5(3)
